data_4075870
loop_
_publ_author_name
'Evans, William J.'
'Kozimor, Stosh A.'
'Ziller, Joseph W.'

_publ_section_title
;
 Facile Triphenylborane-Based Syntheses of the Sterically Crowded
 Tris(pentamethylcyclopentadienyl) Complexes (C5Me5)3UMe and (C5Me5)3UCl
;
_journal_issue 14
_journal_name_full Organometallics
_journal_page_first 3407
_journal_paper_doi 10.1021/om050230s
_journal_volume 24
_journal_year 2005
_chemical_formula_sum 'C44 H59 B O U'
_chemical_formula_weight 852.75
_chemical_name_systematic
; 
 ? 
;
_space_group_IT_number 2
_symmetry_cell_setting triclinic
_symmetry_space_group_name_Hall '-P 1'
_symmetry_space_group_name_H-M 'P -1'
_atom_sites_solution_hydrogens geom
_atom_sites_solution_primary direct
_atom_sites_solution_secondary difmap
_audit_creation_method SHELXTL
_cell_angle_alpha 69.988(5)
_cell_angle_beta 83.060(5)
_cell_angle_gamma 74.169(5)
_cell_formula_units_Z 2
_cell_length_a 9.299(2)
_cell_length_b 13.881(4)
_cell_length_c 16.137(4)
_cell_measurement_temperature 163(2)
_cell_volume 1882.1(8)
_computing_cell_refinement 'Bruker SMART/SAINT'
_computing_data_collection 'Bruker SMART'
_computing_data_reduction 'Bruker SAINT'
_computing_molecular_graphics 'Bruker SHELXTL'
_computing_publication_material 'Bruker SHELXTL'
_computing_structure_refinement 'Bruker SHELXTL'
_computing_structure_solution 'Bruker SHELXTL'
_diffrn_ambient_temperature 163(2)
_diffrn_measured_fraction_theta_full 0.994
_diffrn_measured_fraction_theta_max 0.994
_diffrn_measurement_device_type 'CCD area detector'
_diffrn_measurement_method 'omega scans'
_diffrn_radiation_monochromator graphite
_diffrn_radiation_source 'normal-focus sealed tube'
_diffrn_radiation_type MoK\a
_diffrn_radiation_wavelength 0.71073
_diffrn_reflns_av_R_equivalents 0.0727
_diffrn_reflns_av_sigmaI/netI 0.0984
_diffrn_reflns_limit_h_max 10
_diffrn_reflns_limit_h_min -10
_diffrn_reflns_limit_k_max 16
_diffrn_reflns_limit_k_min -16
_diffrn_reflns_limit_l_max 18
_diffrn_reflns_limit_l_min -18
_diffrn_reflns_number 15832
_diffrn_reflns_theta_full 24.71
_diffrn_reflns_theta_max 24.71
_diffrn_reflns_theta_min 1.61
_diffrn_standards_decay_% '< 1.0'
_diffrn_standards_interval_count 'initial 50 frames recollected'
_diffrn_standards_number '50 frames'
_exptl_absorpt_coefficient_mu 4.344
_exptl_absorpt_correction_T_max 0.7226
_exptl_absorpt_correction_T_min 0.6237
_exptl_absorpt_correction_type multi-scan
_exptl_absorpt_process_details 'Bruker SADABS'
_exptl_crystal_colour red
_exptl_crystal_density_diffrn 1.505
_exptl_crystal_density_meas ?
_exptl_crystal_density_method 'not measured'
_exptl_crystal_description plate
_exptl_crystal_F_000 856
_exptl_crystal_size_max 0.12
_exptl_crystal_size_mid 0.10
_exptl_crystal_size_min 0.08
_refine_diff_density_max 5.492
_refine_diff_density_min -4.455
_refine_diff_density_rms 0.290
_refine_ls_extinction_method none
_refine_ls_goodness_of_fit_ref 1.045
_refine_ls_hydrogen_treatment constr
_refine_ls_matrix_type full
_refine_ls_number_parameters 194
_refine_ls_number_reflns 6363
_refine_ls_number_restraints 0
_refine_ls_restrained_S_all 1.045
_refine_ls_R_factor_all 0.0913
_refine_ls_R_factor_gt 0.0657
_refine_ls_shift/su_max 0.001
_refine_ls_shift/su_mean 0.000
_refine_ls_structure_factor_coef Fsqd
_refine_ls_weighting_details 'calc w=1/[\s^2^(Fo^2^)+(0.1180P)^2^+0.0000P] where P=(Fo^2^+2Fc^2^)/3'
_refine_ls_weighting_scheme calc
_refine_ls_wR_factor_gt 0.1646
_refine_ls_wR_factor_ref 0.1834
_reflns_number_gt 4980
_reflns_number_total 6363
_reflns_threshold_expression >2sigma(I)
_cod_data_source_file om050230ssi20050324_043906.cif
_cod_data_source_block sak61_(267180)
_cod_depositor_comments
;
The following automatic conversions were performed:

'_symmetry_cell_setting' value 'Triclinic' changed to 'triclinic'
according to /home/saulius/struct/CIF-dictionaries/cif_core.dic
dictionary named 'cif_core.dic' version 2.4.1 from 2010-06-29.

Automatic conversion script
Id: cif_fix_values 1715 2011-07-08 13:25:40Z adriana 

The following automatic conversions were performed:

'_exptl_crystal_density_meas' value 'NA' was changed to '?' - the
value is perceived as not measured.

Automatic conversion script
Id: cif_fix_values 3008 2015-01-20 13:52:24Z robertas 
;
_cod_original_cell_volume 1882.0(8)
_cod_original_sg_symbol_H-M P-1
_cod_database_code 4075870

loop_
_symmetry_equiv_pos_as_xyz
'x, y, z'
'-x, -y, -z'

loop_
_atom_site_label
_atom_site_type_symbol
_atom_site_fract_x
_atom_site_fract_y
_atom_site_fract_z
_atom_site_U_iso_or_equiv
_atom_site_adp_type
_atom_site_occupancy
_atom_site_symmetry_multiplicity
_atom_site_calc_flag
_atom_site_refinement_flags
U1 U 0.78930(5) 0.73595(3) 0.21554(3) 0.01623(17) Uani 1 1 d .
O1 O 0.8992(9) 0.5734(6) 0.1825(5) 0.0240(18) Uiso 1 1 d .
C1 C 0.9695(12) 0.6772(8) 0.3558(7) 0.018(2) Uiso 1 1 d .
C2 C 0.8763(12) 0.7798(8) 0.3518(7) 0.017(2) Uiso 1 1 d .
C3 C 0.7309(13) 0.7707(9) 0.3734(8) 0.023(3) Uiso 1 1 d .
C4 C 0.7281(12) 0.6612(9) 0.3883(8) 0.020(2) Uiso 1 1 d .
C5 C 0.8805(13) 0.6055(9) 0.3778(8) 0.022(3) Uiso 1 1 d .
C6 C 1.1359(13) 0.6476(10) 0.3467(8) 0.028(3) Uiso 1 1 d .
H6A H 1.1734 0.7113 0.3305 0.042 Uiso 1 1 calc R
H6B H 1.1658 0.6142 0.3006 0.042 Uiso 1 1 calc R
H6C H 1.1777 0.5979 0.4029 0.042 Uiso 1 1 calc R
C7 C 0.9235(13) 0.8809(9) 0.3337(8) 0.023(3) Uiso 1 1 d .
H7A H 1.0312 0.8686 0.3200 0.035 Uiso 1 1 calc R
H7B H 0.9009 0.9038 0.3859 0.035 Uiso 1 1 calc R
H7C H 0.8690 0.9359 0.2835 0.035 Uiso 1 1 calc R
C8 C 0.6011(12) 0.8537(8) 0.3886(8) 0.020(2) Uiso 1 1 d .
H8A H 0.5115 0.8261 0.4028 0.030 Uiso 1 1 calc R
H8B H 0.5850 0.9158 0.3352 0.030 Uiso 1 1 calc R
H8C H 0.6212 0.8739 0.4378 0.030 Uiso 1 1 calc R
C9 C 0.5970(14) 0.6136(10) 0.4179(9) 0.030(3) Uiso 1 1 d .
H9A H 0.5065 0.6694 0.4190 0.045 Uiso 1 1 calc R
H9B H 0.6137 0.5618 0.4772 0.045 Uiso 1 1 calc R
H9C H 0.5850 0.5783 0.3769 0.045 Uiso 1 1 calc R
C10 C 0.9339(13) 0.4883(9) 0.3966(8) 0.026(3) Uiso 1 1 d .
H10A H 0.8478 0.4569 0.4104 0.039 Uiso 1 1 calc R
H10B H 0.9999 0.4575 0.4469 0.039 Uiso 1 1 calc R
H10C H 0.9889 0.4736 0.3447 0.039 Uiso 1 1 calc R
C11 C 0.6844(14) 0.8824(10) 0.0574(8) 0.027(3) Uiso 1 1 d .
C12 C 0.5971(12) 0.9195(9) 0.1231(8) 0.020(2) Uiso 1 1 d .
C13 C 0.5084(12) 0.8481(9) 0.1665(8) 0.020(2) Uiso 1 1 d .
C14 C 0.5437(13) 0.7649(9) 0.1289(8) 0.021(3) Uiso 1 1 d .
C15 C 0.6553(13) 0.7872(9) 0.0613(8) 0.023(3) Uiso 1 1 d .
C16 C 0.7753(16) 0.9446(11) -0.0156(10) 0.043(4) Uiso 1 1 d .
H16A H 0.8259 0.9016 -0.0527 0.064 Uiso 1 1 calc R
H16B H 0.8500 0.9627 0.0105 0.064 Uiso 1 1 calc R
H16C H 0.7087 1.0097 -0.0516 0.064 Uiso 1 1 calc R
C17 C 0.5914(15) 1.0225(10) 0.1359(9) 0.034(3) Uiso 1 1 d .
H17A H 0.5231 1.0305 0.1857 0.051 Uiso 1 1 calc R
H17B H 0.5557 1.0811 0.0823 0.051 Uiso 1 1 calc R
H17C H 0.6917 1.0233 0.1482 0.051 Uiso 1 1 calc R
C18 C 0.3824(14) 0.8612(10) 0.2339(8) 0.029(3) Uiso 1 1 d .
H18A H 0.3408 0.7990 0.2532 0.044 Uiso 1 1 calc R
H18B H 0.3040 0.9247 0.2072 0.044 Uiso 1 1 calc R
H18C H 0.4211 0.8683 0.2848 0.044 Uiso 1 1 calc R
C19 C 0.4646(14) 0.6793(10) 0.1518(9) 0.033(3) Uiso 1 1 d .
H19A H 0.5090 0.6318 0.1173 0.049 Uiso 1 1 calc R
H19B H 0.3586 0.7103 0.1382 0.049 Uiso 1 1 calc R
H19C H 0.4740 0.6393 0.2148 0.049 Uiso 1 1 calc R
C20 C 0.7141(16) 0.7236(11) -0.0001(10) 0.042(4) Uiso 1 1 d .
H20A H 0.6747 0.6605 0.0191 0.063 Uiso 1 1 calc R
H20B H 0.8236 0.7022 0.0007 0.063 Uiso 1 1 calc R
H20C H 0.6823 0.7667 -0.0601 0.063 Uiso 1 1 calc R
C21 C 0.9880(13) 0.8176(9) 0.1462(8) 0.025(3) Uiso 1 1 d .
H21A H 0.9835 0.8371 0.0820 0.037 Uiso 1 1 calc R
H21B H 1.0843 0.7679 0.1659 0.037 Uiso 1 1 calc R
H21C H 0.9777 0.8812 0.1622 0.037 Uiso 1 1 calc R
C22 C 0.8428(13) 0.4815(9) 0.1888(8) 0.025(3) Uiso 1 1 d .
H22A H 0.7402 0.5047 0.1666 0.030 Uiso 1 1 calc R
H22B H 0.8422 0.4341 0.2507 0.030 Uiso 1 1 calc R
C23 C 0.9501(13) 0.4269(10) 0.1322(8) 0.028(3) Uiso 1 1 d .
H23A H 0.9203 0.4573 0.0699 0.033 Uiso 1 1 calc R
H23B H 0.9559 0.3501 0.1531 0.033 Uiso 1 1 calc R
C24 C 1.1021(15) 0.4480(10) 0.1429(10) 0.037(3) Uiso 1 1 d .
H24A H 1.1495 0.3989 0.1987 0.044 Uiso 1 1 calc R
H24B H 1.1722 0.4418 0.0927 0.044 Uiso 1 1 calc R
C25 C 1.0528(14) 0.5606(10) 0.1442(9) 0.032(3) Uiso 1 1 d .
H25A H 1.1197 0.5730 0.1806 0.038 Uiso 1 1 calc R
H25B H 1.0543 0.6111 0.0836 0.038 Uiso 1 1 calc R
B1 B 0.4844(14) 0.7058(10) -0.3096(9) 0.019(3) Uiso 1 1 d .
C26 C 0.5335(13) 0.5815(9) -0.3059(8) 0.025(3) Uiso 1 1 d .
H26A H 0.5930 0.5386 -0.2537 0.038 Uiso 1 1 calc R
H26B H 0.5931 0.5755 -0.3592 0.038 Uiso 1 1 calc R
H26C H 0.4437 0.5562 -0.3027 0.038 Uiso 1 1 calc R
C27 C 0.3860(12) 0.7805(8) -0.3945(7) 0.018(2) Uiso 1 1 d .
C28 C 0.3702(13) 0.8890(9) -0.4286(8) 0.022(3) Uiso 1 1 d .
H28 H 0.4227 0.9194 -0.4013 0.026 Uiso 1 1 calc R
C29 C 0.2838(13) 0.9557(9) -0.4992(8) 0.025(3) Uiso 1 1 d .
H29 H 0.2777 1.0295 -0.5197 0.030 Uiso 1 1 calc R
C30 C 0.2065(13) 0.9135(9) -0.5396(8) 0.026(3) Uiso 1 1 d .
H30 H 0.1439 0.9588 -0.5872 0.032 Uiso 1 1 calc R
C31 C 0.2194(13) 0.8052(9) -0.5112(8) 0.024(3) Uiso 1 1 d .
H31 H 0.1698 0.7755 -0.5408 0.029 Uiso 1 1 calc R
C32 C 0.3056(12) 0.7413(9) -0.4393(7) 0.019(2) Uiso 1 1 d .
H32 H 0.3111 0.6676 -0.4190 0.023 Uiso 1 1 calc R
C33 C 0.3876(13) 0.7121(9) -0.2170(8) 0.021(3) Uiso 1 1 d .
C34 C 0.2629(14) 0.7944(10) -0.2154(8) 0.027(3) Uiso 1 1 d .
H34 H 0.2276 0.8467 -0.2695 0.032 Uiso 1 1 calc R
C35 C 0.1864(15) 0.8027(11) -0.1352(9) 0.036(3) Uiso 1 1 d .
H35 H 0.1010 0.8593 -0.1363 0.043 Uiso 1 1 calc R
C36 C 0.2364(16) 0.7292(11) -0.0570(10) 0.041(3) Uiso 1 1 d .
H36 H 0.1881 0.7354 -0.0030 0.049 Uiso 1 1 calc R
C37 C 0.3600(16) 0.6441(11) -0.0565(10) 0.040(3) Uiso 1 1 d .
H37 H 0.3944 0.5912 -0.0024 0.048 Uiso 1 1 calc R
C38 C 0.4315(14) 0.6380(10) -0.1360(9) 0.031(3) Uiso 1 1 d .
H38 H 0.5148 0.5799 -0.1346 0.037 Uiso 1 1 calc R
C39 C 0.6369(12) 0.7451(8) -0.3139(7) 0.017(2) Uiso 1 1 d .
C40 C 0.6662(13) 0.7973(9) -0.2605(8) 0.024(3) Uiso 1 1 d .
H40 H 0.5925 0.8127 -0.2176 0.028 Uiso 1 1 calc R
C41 C 0.7985(14) 0.8279(10) -0.2672(9) 0.034(3) Uiso 1 1 d .
H41 H 0.8137 0.8621 -0.2282 0.040 Uiso 1 1 calc R
C42 C 0.9081(16) 0.8096(10) -0.3293(9) 0.037(3) Uiso 1 1 d .
H42 H 0.9986 0.8306 -0.3339 0.044 Uiso 1 1 calc R
C43 C 0.8817(15) 0.7591(10) -0.3852(9) 0.033(3) Uiso 1 1 d .
H43 H 0.9560 0.7447 -0.4281 0.040 Uiso 1 1 calc R
C44 C 0.7487(13) 0.7296(9) -0.3792(8) 0.023(3) Uiso 1 1 d .
H44 H 0.7323 0.6981 -0.4199 0.028 Uiso 1 1 calc R

loop_
_atom_site_aniso_label
_atom_site_aniso_U_11
_atom_site_aniso_U_22
_atom_site_aniso_U_33
_atom_site_aniso_U_23
_atom_site_aniso_U_13
_atom_site_aniso_U_12
U1 0.0209(3) 0.0198(2) 0.0124(2) -0.01170(17) 0.00167(15) -0.00471(17)

loop_
_atom_type_symbol
_atom_type_description
_atom_type_scat_dispersion_real
_atom_type_scat_dispersion_imag
_atom_type_scat_source
C C 0.0033 0.0016 'International Tables Vol C Tables 4.2.6.8 and 6.1.1.4'
H H 0.0000 0.0000 'International Tables Vol C Tables 4.2.6.8 and 6.1.1.4'
B B 0.0013 0.0007 'International Tables Vol C Tables 4.2.6.8 and 6.1.1.4'
O O 0.0106 0.0060 'International Tables Vol C Tables 4.2.6.8 and 6.1.1.4'
U U -9.6767 9.6646 'International Tables Vol C Tables 4.2.6.8 and 6.1.1.4'

loop_
_geom_angle_atom_site_label_1
_geom_angle_atom_site_label_2
_geom_angle_atom_site_label_3
_geom_angle
C21 U1 O1 94.9(3)
Cnt1 U1 C21 100.0
Cnt1 U1 O1 106.5
Cnt2 U1 C21 98.8
Cnt2 U1 O1 106.6
Cnt1 U1 Cnt2 140.0
C21 U1 C4 127.3(4)
O1 U1 C4 101.1(3)
C21 U1 C14 122.0(4)
O1 U1 C14 90.0(3)
C4 U1 C14 108.0(4)
C21 U1 C15 93.2(4)
O1 U1 C15 81.4(3)
C4 U1 C15 138.6(4)
C14 U1 C15 30.7(3)
C21 U1 C5 107.0(4)
O1 U1 C5 80.2(3)
C4 U1 C5 31.0(3)
C14 U1 C5 130.8(4)
C15 U1 C5 153.7(4)
C21 U1 C13 116.9(4)
O1 U1 C13 120.5(3)
C4 U1 C13 97.1(3)
C14 U1 C13 30.7(3)
C15 U1 C13 50.2(4)
C5 U1 C13 127.8(3)
C21 U1 C3 106.0(4)
O1 U1 C3 130.1(3)
C4 U1 C3 31.5(3)
C14 U1 C3 114.1(4)
C15 U1 C3 139.7(3)
C5 U1 C3 50.6(3)
C13 U1 C3 89.6(3)
C21 U1 C2 78.7(4)
O1 U1 C2 123.3(3)
C4 U1 C2 50.6(3)
C14 U1 C2 140.9(3)
C15 U1 C2 154.2(3)
C5 U1 C2 50.0(3)
C13 U1 C2 111.9(3)
C3 U1 C2 29.4(3)
C21 U1 C12 87.0(4)
O1 U1 C12 131.1(3)
C4 U1 C12 116.1(3)
C14 U1 C12 50.2(3)
C15 U1 C12 49.8(3)
C5 U1 C12 145.3(4)
C13 U1 C12 30.0(3)
C3 U1 C12 95.4(3)
C2 U1 C12 104.9(3)
C21 U1 C1 79.3(4)
O1 U1 C1 92.9(3)
C4 U1 C1 50.2(3)
C14 U1 C1 158.2(4)
C15 U1 C1 170.3(3)
C5 U1 C1 29.6(3)
C13 U1 C1 139.0(3)
C3 U1 C1 49.5(3)
C2 U1 C1 30.4(3)
C12 U1 C1 135.0(3)
C21 U1 C11 73.4(4)
O1 U1 C11 104.9(3)
C4 U1 C11 145.0(3)
C14 U1 C11 49.7(4)
C15 U1 C11 29.7(4)
C5 U1 C11 174.8(3)
C13 U1 C11 49.2(4)
C3 U1 C11 124.2(4)
C2 U1 C11 125.7(3)
C12 U1 C11 29.8(3)
C1 U1 C11 148.4(4)
C22 O1 C25 109.7(8)
C22 O1 U1 133.5(6)
C25 O1 U1 116.7(7)
C5 C1 C2 108.8(10)
C5 C1 C6 124.3(10)
C2 C1 C6 126.7(10)
C5 C1 U1 73.7(7)
C2 C1 U1 74.5(6)
C6 C1 U1 122.2(8)
C3 C2 C1 108.3(10)
C3 C2 C7 123.7(10)
C1 C2 C7 127.9(10)
C3 C2 U1 74.7(7)
C1 C2 U1 75.1(6)
C7 C2 U1 119.6(7)
C2 C3 C4 108.4(10)
C2 C3 C8 126.6(10)
C4 C3 C8 124.7(10)
C2 C3 U1 75.9(7)
C4 C3 U1 72.5(7)
C8 C3 U1 122.4(8)
C5 C4 C3 106.0(10)
C5 C4 C9 126.4(10)
C3 C4 C9 127.2(10)
C5 C4 U1 75.7(7)
C3 C4 U1 76.0(7)
C9 C4 U1 118.7(8)
C1 C5 C4 108.4(10)
C1 C5 C10 126.4(10)
C4 C5 C10 124.9(10)
C1 C5 U1 76.6(7)
C4 C5 U1 73.2(6)
C10 C5 U1 120.9(8)
C15 C11 C12 109.2(11)
C15 C11 C16 124.9(12)
C12 C11 C16 125.2(11)
C15 C11 U1 73.2(7)
C12 C11 U1 74.4(7)
C16 C11 U1 126.4(9)
C11 C12 C13 107.5(10)
C11 C12 C17 124.7(11)
C13 C12 C17 127.6(11)
C11 C12 U1 75.8(7)
C13 C12 U1 73.8(6)
C17 C12 U1 121.0(8)
C12 C13 C14 108.5(10)
C12 C13 C18 127.2(10)
C14 C13 C18 124.0(10)
C12 C13 U1 76.1(6)
C14 C13 U1 74.0(6)
C18 C13 U1 121.7(8)
C13 C14 C15 106.9(10)
C13 C14 C19 124.6(11)
C15 C14 C19 128.2(11)
C13 C14 U1 75.3(6)
C15 C14 U1 75.2(7)
C19 C14 U1 119.9(8)
C11 C15 C14 108.0(11)
C11 C15 C20 127.8(11)
C14 C15 C20 123.9(11)
C11 C15 U1 77.1(7)
C14 C15 U1 74.1(7)
C20 C15 U1 120.4(8)
O1 C22 C23 104.5(9)
C22 C23 C24 103.5(10)
C25 C24 C23 101.4(10)
O1 C25 C24 105.9(10)
C27 B1 C39 109.4(9)
C27 B1 C26 111.7(10)
C39 B1 C26 108.2(9)
C27 B1 C33 110.4(9)
C39 B1 C33 109.1(9)
C26 B1 C33 108.0(9)
C28 C27 C32 114.2(10)
C28 C27 B1 122.9(10)
C32 C27 B1 122.9(10)
C29 C28 C27 124.6(11)
C30 C29 C28 118.7(11)
C29 C30 C31 120.5(12)
C32 C31 C30 118.9(12)
C31 C32 C27 123.1(11)
C38 C33 C34 115.9(11)
C38 C33 B1 121.5(10)
C34 C33 B1 122.5(10)
C33 C34 C35 122.1(12)
C36 C35 C34 119.7(13)
C35 C36 C37 119.5(14)
C38 C37 C36 119.2(14)
C33 C38 C37 123.5(12)
C40 C39 C44 115.3(11)
C40 C39 B1 125.8(10)
C44 C39 B1 118.9(10)
C41 C40 C39 122.9(12)
C42 C41 C40 121.1(13)
C41 C42 C43 117.7(13)
C44 C43 C42 121.2(13)
C43 C44 C39 121.7(12)

loop_
_geom_bond_atom_site_label_1
_geom_bond_atom_site_label_2
_geom_bond_distance
U1 C21 2.393(12)
U1 O1 2.419(8)
U1 C4 2.670(12)
U1 C14 2.687(12)
U1 C15 2.702(12)
U1 C5 2.703(11)
U1 C13 2.704(11)
U1 C3 2.717(12)
U1 C2 2.733(11)
U1 C12 2.733(11)
U1 C1 2.739(11)
U1 C11 2.751(12)
U1 Cnt1 2.428
U1 Cnt2 2.435
O1 C22 1.475(14)
O1 C25 1.476(15)
C1 C5 1.393(16)
C1 C2 1.435(15)
C1 C6 1.491(16)
C2 C3 1.383(16)
C2 C7 1.507(15)
C3 C4 1.463(16)
C3 C8 1.485(15)
C4 C5 1.438(15)
C4 C9 1.494(17)
C5 C10 1.498(16)
C11 C15 1.398(17)
C11 C12 1.409(16)
C11 C16 1.519(19)
C12 C13 1.409(16)
C12 C17 1.500(16)
C13 C14 1.426(16)
C13 C18 1.516(16)
C14 C15 1.426(16)
C14 C19 1.482(17)
C15 C20 1.506(18)
C22 C23 1.499(16)
C23 C24 1.559(18)
C24 C25 1.510(17)
B1 C27 1.613(16)
B1 C39 1.638(17)
B1 C26 1.642(16)
B1 C33 1.666(17)
C27 C28 1.388(15)
C27 C32 1.413(16)
C28 C29 1.376(16)
C29 C30 1.374(17)
C30 C31 1.389(16)
C31 C32 1.382(16)
C33 C38 1.383(17)
C33 C34 1.394(16)
C34 C35 1.424(18)
C35 C36 1.361(19)
C36 C37 1.404(19)
C37 C38 1.390(19)
C39 C40 1.391(16)
C39 C44 1.416(16)
C40 C41 1.389(17)
C41 C42 1.375(19)
C42 C43 1.395(19)
C43 C44 1.388(18)
